data_7244643
loop_
_publ_author_name
'Tao, Yang'
'Liu, Xiaoting'
'Zhoujin, Yunping'
'Zhou, Panpan'
'Parkin, Sean R.'
'Li, Tonglei'
'Guo, Ju'
'Yu, Faquan'
'Long, Sihui'

_publ_section_title
;
 Conformational Flexibility and Substitution Pattern Lead to Polymorphism
 of 3-Methyl-2-(phenylamino)benzoic acid
;
_journal_name_full CrystEngComm
_journal_paper_doi 10.1039/D2CE00126H
_journal_year 2022
_chemical_formula_sum 'C15 H15 N O2'
_chemical_formula_weight 241.28
_space_group_crystal_system monoclinic
_space_group_IT_number 14
_space_group_name_Hall '-P 2ybc'
_space_group_name_H-M_alt 'P 1 21/c 1'
_atom_sites_solution_hydrogens geom
_audit_creation_method SHELXL-2018/3
_audit_update_record
;
2022-03-05 deposited with the CCDC.	2022-03-17 downloaded from the CCDC.
;
_cell_angle_alpha 90
_cell_angle_beta 92.2525(10)
_cell_angle_gamma 90
_cell_formula_units_Z 4
_cell_length_a 15.00116(17)
_cell_length_b 7.02328(8)
_cell_length_c 12.03785(13)
_cell_measurement_reflns_used 6864
_cell_measurement_temperature 293(2)
_cell_measurement_theta_max 76.6180
_cell_measurement_theta_min 3.7160
_cell_volume 1267.30(2)
_computing_structure_refinement 'SHELXL-2018/3 (Sheldrick, 2018)'
_diffrn_ambient_temperature 293(2)
_diffrn_measured_fraction_theta_full 0.979
_diffrn_measured_fraction_theta_max 0.944
_diffrn_measurement_device_type 'ROD, Synergy Custom system, HyPix'
_diffrn_measurement_method '\w scans'
_diffrn_radiation_type CuK\a
_diffrn_radiation_wavelength 1.54184
_diffrn_reflns_av_R_equivalents 0.0129
_diffrn_reflns_av_unetI/netI 0.0112
_diffrn_reflns_Laue_measured_fraction_full 0.979
_diffrn_reflns_Laue_measured_fraction_max 0.944
_diffrn_reflns_limit_h_max 18
_diffrn_reflns_limit_h_min -18
_diffrn_reflns_limit_k_max 8
_diffrn_reflns_limit_k_min -8
_diffrn_reflns_limit_l_max 14
_diffrn_reflns_limit_l_min -14
_diffrn_reflns_number 8400
_diffrn_reflns_point_group_measured_fraction_full 0.979
_diffrn_reflns_point_group_measured_fraction_max 0.944
_diffrn_reflns_theta_full 67.684
_diffrn_reflns_theta_max 76.793
_diffrn_reflns_theta_min 5.904
_diffrn_source 'Rotating-anode X-ray tube'
_exptl_absorpt_coefficient_mu 0.675
_exptl_absorpt_correction_T_max 1.00000
_exptl_absorpt_correction_T_min 0.74675
_exptl_absorpt_correction_type multi-scan
_exptl_absorpt_process_details
;
CrysAlisPro 1.171.40.67a (Rigaku Oxford Diffraction, 2019)
Empirical absorption correction using spherical harmonics,
 implemented in SCALE3 ABSPACK scaling algorithm.
;
_exptl_crystal_colour colourless
_exptl_crystal_density_diffrn 1.265
_exptl_crystal_description plate
_exptl_crystal_F_000 512
_exptl_crystal_size_max 0.110
_exptl_crystal_size_mid 0.070
_exptl_crystal_size_min 0.004
_refine_diff_density_max 0.378
_refine_diff_density_min -0.379
_refine_diff_density_rms 0.031
_refine_ls_extinction_method none
_refine_ls_goodness_of_fit_ref 1.072
_refine_ls_hydrogen_treatment constr
_refine_ls_matrix_type full
_refine_ls_number_parameters 166
_refine_ls_number_reflns 2526
_refine_ls_number_restraints 0
_refine_ls_restrained_S_all 1.072
_refine_ls_R_factor_all 0.0530
_refine_ls_R_factor_gt 0.0509
_refine_ls_shift/su_max 0.000
_refine_ls_shift/su_mean 0.000
_refine_ls_structure_factor_coef Fsqd
_refine_ls_weighting_details 'w=1/[\s^2^(Fo^2^)+(0.0917P)^2^+0.2004P] where P=(Fo^2^+2Fc^2^)/3'
_refine_ls_weighting_scheme calc
_refine_ls_wR_factor_gt 0.1520
_refine_ls_wR_factor_ref 0.1539
_reflns_Friedel_coverage 0.000
_reflns_number_gt 2353
_reflns_number_total 2526
_reflns_threshold_expression 'I > 2\s(I)'
_cod_data_source_file d2ce00126h2.cif
_cod_data_source_block cmpd-4
_cod_original_cell_volume 1267.30(3)
_cod_original_sg_symbol_H-M 'P 21/c'
_cod_database_code 7244643
_shelx_shelxl_version_number 2018/3
_shelx_space_group_comment
;
The symmetry employed for this shelxl refinement is uniquely defined
by the following loop, which should always be used as a source of
symmetry information in preference to the above space-group names.
They are only intended as comments.
;
_shelx_estimated_absorpt_t_min 0.929
_shelx_estimated_absorpt_t_max 0.997

loop_
_space_group_symop_operation_xyz
'x, y, z'
'-x, y+1/2, -z+1/2'
'-x, -y, -z'
'x, -y-1/2, z-1/2'

loop_
_atom_site_label
_atom_site_type_symbol
_atom_site_fract_x
_atom_site_fract_y
_atom_site_fract_z
_atom_site_U_iso_or_equiv
_atom_site_adp_type
_atom_site_occupancy
_atom_site_site_symmetry_order
_atom_site_calc_flag
_atom_site_refinement_flags_posn
_atom_site_refinement_flags_adp
_atom_site_refinement_flags_occupancy
_atom_site_disorder_assembly
_atom_site_disorder_group
O2 O 0.42761(7) 0.14008(16) 0.55649(9) 0.0623(3) Uani 1 1 d . . . . .
N1 N 0.29907(8) 0.3883(2) 0.61414(10) 0.0585(4) Uani 1 1 d . . . . .
H1 H 0.337936 0.365402 0.666868 0.070 Uiso 1 1 calc R U . . .
C9 C 0.21096(9) 0.3221(2) 0.62416(10) 0.0494(3) Uani 1 1 d . . . . .
O1 O 0.48502(8) 0.17578(18) 0.39094(10) 0.0741(4) Uani 1 1 d . . . . .
H1A H 0.509826 0.075984 0.409356 0.111 Uiso 1 1 calc R U . . .
C1 C 0.32521(8) 0.4907(2) 0.52036(11) 0.0514(4) Uani 1 1 d . . . . .
C2 C 0.38983(8) 0.4182(2) 0.44941(11) 0.0501(3) Uani 1 1 d . . . . .
C12 C 0.03625(10) 0.1828(2) 0.65169(12) 0.0564(4) Uani 1 1 d . . . . .
C14 C 0.18937(11) 0.2189(2) 0.71860(11) 0.0576(4) Uani 1 1 d . . . . .
H14 H 0.233033 0.195654 0.773925 0.069 Uiso 1 1 calc R U . . .
C6 C 0.28854(9) 0.6727(2) 0.49868(13) 0.0581(4) Uani 1 1 d . . . . .
C3 C 0.41398(9) 0.5230(2) 0.35642(13) 0.0594(4) Uani 1 1 d . . . . .
H3 H 0.456547 0.474755 0.309869 0.071 Uiso 1 1 calc R U . . .
C11 C 0.05886(10) 0.2816(2) 0.55678(12) 0.0600(4) Uani 1 1 d . . . . .
H11 H 0.015180 0.303156 0.501235 0.072 Uiso 1 1 calc R U . . .
C10 C 0.14422(10) 0.3487(2) 0.54239(11) 0.0586(4) Uani 1 1 d . . . . .
H10 H 0.157128 0.412341 0.477217 0.070 Uiso 1 1 calc R U . . .
C8 C 0.43463(8) 0.2334(2) 0.47104(11) 0.0511(3) Uani 1 1 d . . . . .
C13 C 0.10403(11) 0.1511(2) 0.73069(12) 0.0596(4) Uani 1 1 d . . . . .
H13 H 0.091653 0.081841 0.794087 0.072 Uiso 1 1 calc R U . . .
C5 C 0.31374(10) 0.7690(2) 0.40412(15) 0.0647(4) Uani 1 1 d . . . . .
H5 H 0.288048 0.886853 0.388050 0.078 Uiso 1 1 calc R U . . .
C15 C -0.05797(12) 0.1174(3) 0.66837(17) 0.0780(5) Uani 1 1 d . . . . .
H15A H -0.098079 0.222991 0.657956 0.117 Uiso 1 1 calc R U . . .
H15B H -0.062432 0.068153 0.742335 0.117 Uiso 1 1 calc R U . . .
H15C H -0.073419 0.019426 0.615448 0.117 Uiso 1 1 calc R U . . .
C4 C 0.37521(10) 0.6971(3) 0.33325(15) 0.0669(4) Uani 1 1 d . . . . .
H4 H 0.390386 0.765189 0.270490 0.080 Uiso 1 1 calc R U . . .
C7 C 0.22689(13) 0.7662(3) 0.57789(16) 0.0765(5) Uani 1 1 d . . . . .
H7A H 0.166796 0.724969 0.561459 0.115 Uiso 1 1 calc R U . . .
H7B H 0.230369 0.901965 0.569970 0.115 Uiso 1 1 calc R U . . .
H7C H 0.244183 0.731261 0.652772 0.115 Uiso 1 1 calc R U . . .

loop_
_atom_site_aniso_label
_atom_site_aniso_U_11
_atom_site_aniso_U_22
_atom_site_aniso_U_33
_atom_site_aniso_U_23
_atom_site_aniso_U_13
_atom_site_aniso_U_12
O2 0.0574(6) 0.0683(7) 0.0621(6) 0.0037(5) 0.0150(5) 0.0162(5)
N1 0.0489(6) 0.0814(9) 0.0452(6) 0.0023(5) 0.0020(5) 0.0186(6)
C9 0.0526(7) 0.0558(7) 0.0400(6) -0.0042(5) 0.0045(5) 0.0159(6)
O1 0.0793(8) 0.0784(8) 0.0665(7) 0.0064(5) 0.0285(6) 0.0272(6)
C1 0.0421(6) 0.0628(8) 0.0490(7) -0.0066(6) -0.0028(5) 0.0048(6)
C2 0.0378(6) 0.0595(8) 0.0530(7) -0.0043(6) 0.0001(5) 0.0003(5)
C12 0.0683(9) 0.0473(7) 0.0540(8) -0.0001(6) 0.0064(6) 0.0010(6)
C14 0.0688(9) 0.0618(8) 0.0419(7) 0.0022(6) -0.0008(6) 0.0190(7)
C6 0.0486(7) 0.0608(8) 0.0642(8) -0.0089(7) -0.0064(6) 0.0066(6)
C3 0.0431(7) 0.0709(9) 0.0646(8) 0.0022(7) 0.0067(6) -0.0021(6)
C11 0.0608(8) 0.0663(9) 0.0524(8) 0.0087(6) -0.0057(6) -0.0012(7)
C10 0.0605(8) 0.0738(9) 0.0414(7) 0.0090(6) 0.0010(6) 0.0019(7)
C8 0.0388(6) 0.0615(8) 0.0531(7) -0.0056(6) 0.0056(5) 0.0016(5)
C13 0.0773(10) 0.0552(8) 0.0468(7) 0.0069(6) 0.0075(6) 0.0071(7)
C5 0.0529(8) 0.0578(8) 0.0824(11) 0.0029(7) -0.0085(7) 0.0011(6)
C15 0.0785(12) 0.0721(11) 0.0838(12) 0.0122(9) 0.0068(9) -0.0147(9)
C4 0.0516(8) 0.0712(10) 0.0777(10) 0.0150(8) 0.0012(7) -0.0066(7)
C7 0.0780(11) 0.0765(11) 0.0744(11) -0.0160(8) -0.0028(8) 0.0270(9)

loop_
_atom_type_symbol
_atom_type_description
_atom_type_scat_dispersion_real
_atom_type_scat_dispersion_imag
_atom_type_scat_source
C C 0.0181 0.0091 'International Tables Vol C Tables 4.2.6.8 and 6.1.1.4'
H H 0.0000 0.0000 'International Tables Vol C Tables 4.2.6.8 and 6.1.1.4'
N N 0.0311 0.0180 'International Tables Vol C Tables 4.2.6.8 and 6.1.1.4'
O O 0.0492 0.0322 'International Tables Vol C Tables 4.2.6.8 and 6.1.1.4'

loop_
_geom_angle_atom_site_label_1
_geom_angle_atom_site_label_2
_geom_angle_atom_site_label_3
_geom_angle
_geom_angle_site_symmetry_1
_geom_angle_site_symmetry_3
_geom_angle_publ_flag
C1 N1 C9 121.92(11) . . ?
C1 N1 H1 119.0 . . ?
C9 N1 H1 119.0 . . ?
C10 C9 C14 117.57(14) . . ?
C10 C9 N1 123.14(12) . . ?
C14 C9 N1 119.25(12) . . ?
C8 O1 H1A 109.5 . . ?
N1 C1 C6 119.49(13) . . ?
N1 C1 C2 121.37(13) . . ?
C6 C1 C2 119.11(14) . . ?
C3 C2 C1 119.99(13) . . ?
C3 C2 C8 118.17(12) . . ?
C1 C2 C8 121.84(13) . . ?
C13 C12 C11 116.69(14) . . ?
C13 C12 C15 121.83(14) . . ?
C11 C12 C15 121.47(15) . . ?
C13 C14 C9 120.72(13) . . ?
C13 C14 H14 119.6 . . ?
C9 C14 H14 119.6 . . ?
C5 C6 C1 118.41(14) . . ?
C5 C6 C7 120.03(15) . . ?
C1 C6 C7 121.51(15) . . ?
C4 C3 C2 120.55(14) . . ?
C4 C3 H3 119.7 . . ?
C2 C3 H3 119.7 . . ?
C10 C11 C12 122.04(14) . . ?
C10 C11 H11 119.0 . . ?
C12 C11 H11 119.0 . . ?
C11 C10 C9 120.73(13) . . ?
C11 C10 H10 119.6 . . ?
C9 C10 H10 119.6 . . ?
O2 C8 O1 121.44(13) . . ?
O2 C8 C2 124.23(12) . . ?
O1 C8 C2 114.33(12) . . ?
C14 C13 C12 122.18(13) . . ?
C14 C13 H13 118.9 . . ?
C12 C13 H13 118.9 . . ?
C4 C5 C6 122.65(15) . . ?
C4 C5 H5 118.7 . . ?
C6 C5 H5 118.7 . . ?
C12 C15 H15A 109.5 . . ?
C12 C15 H15B 109.5 . . ?
H15A C15 H15B 109.5 . . ?
C12 C15 H15C 109.5 . . ?
H15A C15 H15C 109.5 . . ?
H15B C15 H15C 109.5 . . ?
C5 C4 C3 119.20(15) . . ?
C5 C4 H4 120.4 . . ?
C3 C4 H4 120.4 . . ?
C6 C7 H7A 109.5 . . ?
C6 C7 H7B 109.5 . . ?
H7A C7 H7B 109.5 . . ?
C6 C7 H7C 109.5 . . ?
H7A C7 H7C 109.5 . . ?
H7B C7 H7C 109.5 . . ?

loop_
_geom_bond_atom_site_label_1
_geom_bond_atom_site_label_2
_geom_bond_distance
_geom_bond_site_symmetry_2
_geom_bond_publ_flag
O2 C8 1.2278(17) . ?
N1 C1 1.4073(19) . ?
N1 C9 1.4108(19) . ?
N1 H1 0.8600 . ?
C9 C10 1.3889(19) . ?
C9 C14 1.3968(19) . ?
O1 C8 1.3125(16) . ?
O1 H1A 0.8200 . ?
C1 C6 1.412(2) . ?
C1 C2 1.4119(19) . ?
C2 C3 1.399(2) . ?
C2 C8 1.480(2) . ?
C12 C13 1.383(2) . ?
C12 C11 1.390(2) . ?
C12 C15 1.507(2) . ?
C14 C13 1.379(2) . ?
C14 H14 0.9300 . ?
C6 C5 1.389(2) . ?
C6 C7 1.505(2) . ?
C3 C4 1.378(2) . ?
C3 H3 0.9300 . ?
C11 C10 1.382(2) . ?
C11 H11 0.9300 . ?
C10 H10 0.9300 . ?
C13 H13 0.9300 . ?
C5 C4 1.377(2) . ?
C5 H5 0.9300 . ?
C15 H15A 0.9600 . ?
C15 H15B 0.9600 . ?
C15 H15C 0.9600 . ?
C4 H4 0.9300 . ?
C7 H7A 0.9600 . ?
C7 H7B 0.9600 . ?
C7 H7C 0.9600 . ?

loop_
_geom_hbond_atom_site_label_D
_geom_hbond_atom_site_label_H
_geom_hbond_atom_site_label_A
_geom_hbond_distance_DH
_geom_hbond_distance_HA
_geom_hbond_distance_DA
_geom_hbond_angle_DHA
_geom_hbond_site_symmetry_A
_geom_hbond_publ_flag
O1 H1A O2 0.82 1.82 2.6409(15) 175.4 3_656 yes

loop_
_geom_torsion_atom_site_label_1
_geom_torsion_atom_site_label_2
_geom_torsion_atom_site_label_3
_geom_torsion_atom_site_label_4
_geom_torsion
_geom_torsion_site_symmetry_1
_geom_torsion_site_symmetry_2
_geom_torsion_site_symmetry_3
_geom_torsion_site_symmetry_4
_geom_torsion_publ_flag
C1 N1 C9 C10 1.4(2) . . . . ?
C1 N1 C9 C14 179.13(13) . . . . ?
C9 N1 C1 C6 65.58(18) . . . . ?
C9 N1 C1 C2 -116.69(14) . . . . ?
N1 C1 C2 C3 179.60(12) . . . . ?
C6 C1 C2 C3 -2.7(2) . . . . ?
N1 C1 C2 C8 -1.3(2) . . . . ?
C6 C1 C2 C8 176.48(12) . . . . ?
C10 C9 C14 C13 -1.7(2) . . . . ?
N1 C9 C14 C13 -179.61(13) . . . . ?
N1 C1 C6 C5 -178.45(13) . . . . ?
C2 C1 C6 C5 3.8(2) . . . . ?
N1 C1 C6 C7 4.4(2) . . . . ?
C2 C1 C6 C7 -173.41(14) . . . . ?
C1 C2 C3 C4 0.0(2) . . . . ?
C8 C2 C3 C4 -179.14(13) . . . . ?
C13 C12 C11 C10 -1.3(2) . . . . ?
C15 C12 C11 C10 177.48(16) . . . . ?
C12 C11 C10 C9 -1.1(3) . . . . ?
C14 C9 C10 C11 2.5(2) . . . . ?
N1 C9 C10 C11 -179.68(14) . . . . ?
C3 C2 C8 O2 170.55(13) . . . . ?
C1 C2 C8 O2 -8.6(2) . . . . ?
C3 C2 C8 O1 -8.41(19) . . . . ?
C1 C2 C8 O1 172.44(13) . . . . ?
C9 C14 C13 C12 -0.6(2) . . . . ?
C11 C12 C13 C14 2.1(2) . . . . ?
C15 C12 C13 C14 -176.65(15) . . . . ?
C1 C6 C5 C4 -2.4(2) . . . . ?
C7 C6 C5 C4 174.84(16) . . . . ?
C6 C5 C4 C3 -0.2(2) . . . . ?
C2 C3 C4 C5 1.4(2) . . . . ?
